data_8100217
loop_
_publ_author_name
'Azap, Cengiz'
'Luger, Peter'
'Rei\&sig, H.-U.'
'Wagner, Armin'

_publ_section_title
;
Crystal structure of 4,7-dimethoxy-3-hydroxyspiro[1-benzofuran-2,2'-
chromane] chloroform solvate (1:1/3), C~18~H~18~O~5~ &#x00B7; 1/3CHCl~3~
;
_journal_issue 4
_journal_name_full 'Zeitschrift f\"ur Kristallographie - New Crystal Structures'
_journal_page_first 492
_journal_page_last 494
_journal_volume 219
_journal_year 2004
_chemical_formula_moiety '3(C18 H18 O5), C H Cl3'
_chemical_formula_sum 'C55 H55 Cl3 O15'
_chemical_formula_weight 1062.34
_chemical_melting_point 492
_space_group_IT_number 14
_symmetry_cell_setting monoclinic
_symmetry_space_group_name_Hall '-P 2yn'
_symmetry_space_group_name_H-M 'P 1 21/n 1'
_cell_angle_alpha 90
_cell_angle_beta 92.396(16)
_cell_angle_gamma 90
_cell_formula_units_Z 4
_cell_length_a 18.980(3)
_cell_length_b 12.345(2)
_cell_length_c 21.746(5)
_cell_measurement_temperature 173
_cell_volume 5090.8(16)
_diffrn_ambient_temperature 173(2)
_exptl_crystal_density_diffrn 1.386
_refine_diff_density_rms 0.076
_cod_depositor_comments
;
The following automatic conversions were performed:
'_symmetry_cell_setting' value 'Monoclinic' changed to 'monoclinic'
according to '/home/saulius/struct/CIF-dictionaries/cif_core.dic'
dictionary named 'cif_core.dic' version 2.4.1 from 2010-06-29.

Automatic conversion script
Id: cif_fix_enum 1527 2010-12-29 10:47:43Z saulius 
;
_cod_original_sg_symbol_H-M 'P 21/n'
_cod_database_code 8100217

loop_
_symmetry_equiv_pos_as_xyz
x,y,z
1/2-x,1/2+y,1/2-z
-x,-y,-z
1/2+x,1/2-y,1/2+z

loop_
_atom_site_aniso_label
_atom_site_aniso_U_11
_atom_site_aniso_U_22
_atom_site_aniso_U_33
_atom_site_aniso_U_23
_atom_site_aniso_U_13
_atom_site_aniso_U_12
O1_1 0.0222(7) 0.0182(7) 0.0274(8) 0.0051(6) 0.0045(6) 0.0001(6)
O2_1 0.0269(7) 0.0292(8) 0.0162(7) -0.0018(6) 0.0010(6) -0.0080(6)
O3_1 0.0272(7) 0.0202(7) 0.0199(7) -0.0042(6) -0.0020(6) 0.0026(6)
O4_1 0.0280(8) 0.0294(8) 0.0233(8) -0.0033(6) 0.0059(6) -0.0053(6)
O5_1 0.0444(10) 0.0474(11) 0.0212(8) -0.0125(8) 0.0059(7) -0.0181(9)
C1_1 0.0221(9) 0.0177(9) 0.0167(8) 0.0007(7) -0.0012(7) -0.0010(7)
C2_1 0.0296(10) 0.0157(9) 0.0243(10) 0.0015(8) -0.0013(8) -0.0028(8)
C3_1 0.0328(11) 0.0201(10) 0.0245(10) 0.0046(8) 0.0027(8) -0.0067(8)
C4_1 0.0288(10) 0.0201(9) 0.0179(9) 0.0003(7) 0.0020(8) -0.0062(8)
C5_1 0.0331(12) 0.0284(11) 0.0245(10) -0.0022(9) 0.0104(9) -0.0091(9)
C6_1 0.0317(12) 0.0354(13) 0.0375(13) -0.0068(11) 0.0148(10) -0.0039(10)
C7_1 0.0311(12) 0.0316(13) 0.0426(14) -0.0006(11) 0.0096(11) 0.0054(10)
C8_1 0.0317(11) 0.0220(10) 0.0312(12) 0.0035(9) 0.0095(9) 0.0007(9)
C9_1 0.0239(9) 0.0193(9) 0.0202(9) -0.0016(7) 0.0033(7) -0.0028(7)
C10_1 0.0229(9) 0.0170(9) 0.0162(8) -0.0011(7) 0.0000(7) 0.0000(7)
C11_1 0.0231(9) 0.0158(9) 0.0184(9) -0.0024(7) -0.0010(7) 0.0000(7)
C12_1 0.0254(9) 0.0163(9) 0.0222(9) -0.0004(7) 0.0006(8) -0.0006(7)
C13_1 0.0248(10) 0.0206(10) 0.0282(11) -0.0031(8) 0.0008(8) -0.0041(8)
C14_1 0.0312(11) 0.0237(11) 0.0256(11) -0.0076(8) -0.0023(9) -0.0053(9)
C15_1 0.0322(11) 0.0252(11) 0.0182(9) -0.0053(8) 0.0010(8) -0.0045(9)
C16_1 0.0242(9) 0.0201(9) 0.0190(9) -0.0023(7) 0.0012(7) -0.0031(8)
C17_1 0.0292(11) 0.0298(12) 0.0336(12) 0.0024(10) 0.0091(9) -0.0034(9)
C18_1 0.072(2) 0.090(3) 0.0363(16) -0.0396(18) 0.0183(16) -0.037(2)
O101_2 0.0231(7) 0.0263(8) 0.0285(8) -0.0063(6) 0.0046(6) -0.0005(6)
O102_2 0.0235(7) 0.0300(8) 0.0159(6) 0.0002(6) 0.0012(5) 0.0099(6)
O103_2 0.0375(9) 0.0184(7) 0.0175(7) 0.0031(6) 0.0063(6) 0.0034(6)
O104_2 0.0246(7) 0.0302(8) 0.0212(7) 0.0006(6) 0.0054(6) 0.0057(6)
O105_2 0.0320(8) 0.0380(10) 0.0165(7) 0.0035(6) 0.0023(6) 0.0090(7)
C101_2 0.0225(9) 0.0218(10) 0.0161(8) -0.0006(7) -0.0005(7) 0.0040(7)
C102_2 0.0273(10) 0.0222(10) 0.0206(9) -0.0001(8) 0.0015(8) 0.0075(8)
C103_2 0.0296(11) 0.0280(11) 0.0258(11) 0.0000(9) 0.0036(9) 0.0103(9)
C104_2 0.0243(10) 0.0384(13) 0.0179(9) 0.0023(9) -0.0002(8) 0.0070(9)
C105_2 0.0270(11) 0.0553(17) 0.0233(11) 0.0023(11) 0.0048(9) 0.0090(11)
C106_2 0.0263(12) 0.077(2) 0.0276(12) 0.0019(13) 0.0070(10) -0.0037(13)
C107_2 0.0354(13) 0.065(2) 0.0295(13) -0.0016(13) 0.0055(10) -0.0178(14)
C108_2 0.0357(13) 0.0439(15) 0.0251(11) -0.0045(10) 0.0068(10) -0.0087(11)
C109_2 0.0241(10) 0.0361(12) 0.0172(9) 0.0011(8) 0.0029(7) -0.0009(9)
C110_2 0.0230(9) 0.0170(9) 0.0159(8) 0.0003(7) 0.0017(7) 0.0024(7)
C111_2 0.0215(9) 0.0156(9) 0.0173(8) 0.0006(7) 0.0004(7) 0.0027(7)
C112_2 0.0230(9) 0.0175(9) 0.0195(9) -0.0011(7) 0.0024(7) 0.0012(7)
C113_2 0.0206(9) 0.0209(10) 0.0272(10) 0.0007(8) 0.0000(8) 0.0046(7)
C114_2 0.0245(9) 0.0220(10) 0.0215(9) 0.0030(8) -0.0028(8) 0.0033(8)
C115_2 0.0252(9) 0.0197(9) 0.0173(9) 0.0000(7) 0.0007(7) 0.0022(7)
C116_2 0.0214(9) 0.0176(9) 0.0181(9) 0.0004(7) 0.0021(7) 0.0031(7)
C117_2 0.0282(11) 0.0508(16) 0.0309(12) -0.0006(11) 0.0098(10) 0.0125(11)
C118_2 0.0332(11) 0.0362(13) 0.0187(10) 0.0066(9) -0.0018(8) -0.0022(10)
O201_3 0.0335(8) 0.0205(7) 0.0217(7) -0.0030(6) 0.0002(6) -0.0030(6)
O202_3 0.0319(8) 0.0220(8) 0.0206(7) 0.0026(6) 0.0020(6) 0.0051(6)
O203_3 0.0270(8) 0.0214(8) 0.0419(10) 0.0028(7) -0.0105(7) 0.0015(6)
O204_3 0.0353(10) 0.0485(12) 0.0403(11) -0.0007(9) 0.0125(8) 0.0076(9)
O205_3 0.0320(9) 0.0317(9) 0.0297(9) 0.0046(7) 0.0002(7) 0.0095(7)
C201_3 0.0281(10) 0.0180(9) 0.0221(9) 0.0009(8) -0.0025(8) 0.0004(8)
C202_3 0.0376(12) 0.0224(10) 0.0206(10) -0.0014(8) -0.0060(9) -0.0028(9)
C203_3 0.0447(14) 0.0266(11) 0.0194(10) -0.0031(8) -0.0026(9) -0.0013(10)
C204_3 0.0360(12) 0.0207(10) 0.0201(10) 0.0033(8) -0.0015(8) 0.0027(9)
C205_3 0.0470(15) 0.0276(12) 0.0300(12) 0.0054(10) 0.0095(11) 0.0037(11)
C206_3 0.0452(15) 0.0314(13) 0.0461(16) 0.0136(12) 0.0122(12) -0.0019(11)
C207_3 0.0440(15) 0.0259(12) 0.0444(15) 0.0063(11) -0.0015(12) -0.0092(11)
C208_3 0.0371(12) 0.0221(11) 0.0287(11) 0.0003(9) -0.0035(9) -0.0023(9)
C209_3 0.0302(10) 0.0188(10) 0.0213(10) 0.0038(8) -0.0018(8) 0.0010(8)
C210_3 0.0272(10) 0.0184(10) 0.0289(11) -0.0008(8) -0.0026(8) 0.0020(8)
C211_3 0.0251(10) 0.0210(10) 0.0236(10) -0.0005(8) -0.0011(8) -0.0011(8)
C212_3 0.0274(11) 0.0302(12) 0.0287(11) -0.0040(9) 0.0024(9) -0.0024(9)
C213_3 0.0342(12) 0.0347(13) 0.0236(11) 0.0018(9) 0.0037(9) -0.0051(10)
C214_3 0.0353(12) 0.0254(11) 0.0224(10) 0.0041(8) -0.0041(9) -0.0029(9)
C215_3 0.0270(10) 0.0203(10) 0.0249(10) -0.0002(8) -0.0035(8) -0.0001(8)
C216_3 0.0280(10) 0.0195(10) 0.0193(9) -0.0012(7) -0.0018(8) -0.0007(8)
C217_3 0.0490(19) 0.090(3) 0.0489(19) 0.0002(19) 0.0220(15) 0.0154(19)
C218_3 0.0348(13) 0.0316(13) 0.0447(15) 0.0057(11) -0.0102(11) 0.0065(10)
CL1_4 0.0524(4) 0.0444(4) 0.0429(4) 0.0011(3) 0.0011(3) -0.0074(3)
CL2_4 0.0537(5) 0.0690(6) 0.0564(5) -0.0015(4) 0.0260(4) -0.0024(4)
CL3_4 0.0464(5) 0.0860(8) 0.0902(8) 0.0296(6) -0.0087(5) 0.0100(5)
C300_4 0.0359(13) 0.0431(15) 0.0281(12) -0.0027(11) 0.0029(10) -0.0020(11)

loop_
_atom_site_label
_atom_site_type_symbol
_atom_site_thermal_displace_type
_atom_site_fract_x
_atom_site_fract_y
_atom_site_fract_z
_atom_site_occupancy
_atom_site_symmetry_multiplicity
_atom_site_Wyckoff_symbol
_atom_site_U_iso_or_equiv
_atom_site_calc_flag
_atom_site_refinement_flags
O1_1 O Uani 0.70698(8) 0.67082(12) 0.93570(7) 1 4 e 0.0225(4) . .
O2_1 O Uani 0.63291(8) 0.72455(14) 0.85405(7) 1 4 e 0.0241(4) . .
O3_1 O Uani 0.56661(8) 0.84012(13) 0.97708(7) 1 4 e 0.0225(4) . .
O4_1 O Uani 0.46260(9) 0.62803(14) 0.99094(8) 1 4 e 0.0268(5) . .
O5_1 O Uani 0.56953(11) 0.61213(17) 0.75652(8) 1 4 e 0.0375(6) . .
C1_1 C Uani 0.65822(11) 0.75207(17) 0.91572(9) 1 4 e 0.0189(5) . .
C2_1 C Uani 0.69244(12) 0.86220(17) 0.91355(10) 1 4 e 0.0233(6) . .
C3_1 C Uani 0.75105(13) 0.86000(18) 0.86772(11) 1 4 e 0.0258(6) . .
C4_1 C Uani 0.79761(12) 0.76349(18) 0.87925(10) 1 4 e 0.0222(5) . .
C5_1 C Uani 0.86639(13) 0.7582(2) 0.85879(11) 1 4 e 0.0284(6) . .
C6_1 C Uani 0.90999(14) 0.6714(2) 0.87311(13) 1 4 e 0.0345(7) . .
C7_1 C Uani 0.88536(14) 0.5865(2) 0.90794(13) 1 4 e 0.0349(8) . .
C8_1 C Uani 0.81682(13) 0.58748(19) 0.92740(12) 1 4 e 0.0281(6) . .
C9_1 C Uani 0.77373(11) 0.67521(17) 0.91302(10) 1 4 e 0.0211(5) . .
C10_1 C Uani 0.59522(11) 0.73922(17) 0.95865(9) 1 4 e 0.0187(5) . .
C11_1 C Uani 0.54607(11) 0.67166(17) 0.91872(9) 1 4 e 0.0192(5) . .
C12_1 C Uani 0.48394(11) 0.61813(17) 0.93190(10) 1 4 e 0.0213(5) . .
C13_1 C Uani 0.44962(12) 0.55961(18) 0.88489(11) 1 4 e 0.0245(6) . .
C14_1 C Uani 0.47688(13) 0.55597(19) 0.82577(11) 1 4 e 0.0269(6) . .
C15_1 C Uani 0.53802(13) 0.60984(19) 0.81217(10) 1 4 e 0.0252(6) . .
C16_1 C Uani 0.57160(11) 0.66746(17) 0.86010(10) 1 4 e 0.0211(5) . .
C17_1 C Uani 0.39924(13) 0.5733(2) 1.00560(12) 1 4 e 0.0307(7) . .
C18_1 C Uani 0.5417(2) 0.5415(4) 0.71040(15) 1 4 e 0.0657(13) . .
O101_2 O Uani 0.40837(8) 0.70906(14) 0.15180(8) 1 4 e 0.0259(4) . .
O102_2 O Uani 0.48144(8) 0.77489(14) 0.23111(7) 1 4 e 0.0231(4) . .
O103_2 O Uani 0.54425(9) 0.86893(13) 0.09813(7) 1 4 e 0.0243(4) . .
O104_2 O Uani 0.66143(8) 0.67522(14) 0.10481(7) 1 4 e 0.0252(4) . .
O105_2 O Uani 0.54774(9) 0.68949(15) 0.33633(7) 1 4 e 0.0288(5) . .
C101_2 C Uani 0.45716(11) 0.79231(18) 0.16767(9) 1 4 e 0.0202(5) . .
C102_2 C Uani 0.42396(12) 0.90369(18) 0.16391(10) 1 4 e 0.0234(6) . .
C103_2 C Uani 0.36261(13) 0.9094(2) 0.20713(11) 1 4 e 0.0277(6) . .
C104_2 C Uani 0.31541(12) 0.8130(2) 0.19870(10) 1 4 e 0.0269(6) . .
C105_2 C Uani 0.24558(13) 0.8128(3) 0.21673(11) 1 4 e 0.0351(8) . .
C106_2 C Uani 0.20341(14) 0.7224(3) 0.20978(12) 1 4 e 0.0435(9) . .
C107_2 C Uani 0.23015(15) 0.6284(3) 0.18445(13) 1 4 e 0.0432(9) . .
C108_2 C Uani 0.29919(14) 0.6254(2) 0.16627(12) 1 4 e 0.0348(8) . .
C109_2 C Uani 0.34086(12) 0.7175(2) 0.17318(10) 1 4 e 0.0257(6) . .
C110_2 C Uani 0.52081(11) 0.77166(17) 0.12643(9) 1 4 e 0.0186(5) . .
C111_2 C Uani 0.57372(11) 0.72425(16) 0.17234(9) 1 4 e 0.0181(5) . .
C112_2 C Uani 0.63887(11) 0.67619(17) 0.16394(10) 1 4 e 0.0200(5) . .
C113_2 C Uani 0.67493(11) 0.63159(18) 0.21499(10) 1 4 e 0.0229(6) . .
C114_2 C Uani 0.64605(11) 0.63509(18) 0.27343(10) 1 4 e 0.0228(5) . .
C115_2 C Uani 0.58122(11) 0.68250(17) 0.28195(9) 1 4 e 0.0207(5) . .
C116_2 C Uani 0.54650(11) 0.72691(17) 0.22990(9) 1 4 e 0.0190(5) . .
C117_2 C Uani 0.72651(13) 0.6230(3) 0.09548(12) 1 4 e 0.0364(8) . .
C118_2 C Uani 0.57662(13) 0.6277(2) 0.38686(10) 1 4 e 0.0295(7) . .
O201_3 O Uani 0.70184(9) 0.22970(13) 0.09708(7) 1 4 e 0.0253(4) . .
O202_3 O Uani 0.70741(9) 0.04222(13) 0.10684(7) 1 4 e 0.0248(4) . .
O203_3 O Uani 0.53835(9) 0.08841(14) 0.09793(9) 1 4 e 0.0304(5) . .
O204_3 O Uani 0.53815(10) 0.11342(18) 0.24877(10) 1 4 e 0.0411(6) . .
O205_3 O Uani 0.77702(9) -0.11085(15) 0.18309(8) 1 4 e 0.0312(5) . .
C201_3 C Uani 0.66402(12) 0.13161(18) 0.08427(10) 1 4 e 0.0228(5) . .
C202_3 C Uani 0.64875(13) 0.11555(19) 0.01588(10) 1 4 e 0.0271(6) . .
C203_3 C Uani 0.71751(14) 0.1120(2) -0.01712(11) 1 4 e 0.0303(7) . .
C204_3 C Uani 0.76439(13) 0.20460(19) 0.00240(10) 1 4 e 0.0257(6) . .
C205_3 C Uani 0.81910(15) 0.2400(2) -0.03320(12) 1 4 e 0.0347(8) . .
C206_3 C Uani 0.86279(16) 0.3239(2) -0.01406(14) 1 4 e 0.0406(8) . .
C207_3 C Uani 0.85197(16) 0.3756(2) 0.04131(14) 1 4 e 0.0382(8) . .
C208_3 C Uani 0.79751(14) 0.3430(2) 0.07746(12) 1 4 e 0.0294(7) . .
C209_3 C Uani 0.75474(12) 0.25714(18) 0.05830(10) 1 4 e 0.0235(6) . .
C210_3 C Uani 0.59994(12) 0.13646(18) 0.12619(11) 1 4 e 0.0249(6) . .
C211_3 C Uani 0.62654(12) 0.07184(18) 0.18089(10) 1 4 e 0.0233(6) . .
C212_3 C Uani 0.59664(13) 0.0533(2) 0.23748(11) 1 4 e 0.0287(7) . .
C213_3 C Uani 0.62747(14) -0.0243(2) 0.27630(11) 1 4 e 0.0308(7) . .
C214_3 C Uani 0.68712(13) -0.0806(2) 0.25843(11) 1 4 e 0.0279(6) . .
C215_3 C Uani 0.71815(12) -0.06069(18) 0.20319(11) 1 4 e 0.0242(6) . .
C216_3 C Uani 0.68582(12) 0.01666(18) 0.16485(10) 1 4 e 0.0223(6) . .
C217_3 C Uani 0.5059(2) 0.0954(4) 0.30579(17) 1 4 e 0.0621(13) . .
C218_3 C Uani 0.81850(15) -0.1705(2) 0.22785(14) 1 4 e 0.0374(8) . .
CL1_4 Cl Uani 0.09123(4) 0.03373(7) 1.03019(4) 1 4 e 0.0466(2) . .
CL2_4 Cl Uani 0.16877(5) 0.14058(8) 0.93801(4) 1 4 e 0.0590(3) . .
CL3_4 Cl Uani 0.02449(5) 0.19837(10) 0.95412(6) 1 4 e 0.0745(4) . .
C300_4 C Uani 0.10360(14) 0.1564(2) 0.99113(12) 1 4 e 0.0357(8) . .
H3_1 H Uiso 0.53240 0.85540 0.95440 1 4 e 0.0340 calc R
H2A_1 H Uiso 0.71180 0.88140 0.95410 1 4 e 0.0280 calc R
H2B_1 H Uiso 0.65760 0.91620 0.90120 1 4 e 0.0280 calc R
H3A_1 H Uiso 0.73060 0.85690 0.82610 1 4 e 0.0310 calc R
H3B_1 H Uiso 0.77890 0.92570 0.87170 1 4 e 0.0310 calc R
H5_1 H Uiso 0.88320 0.81440 0.83500 1 4 e 0.0340 calc R
H6_1 H Uiso 0.95580 0.67000 0.85940 1 4 e 0.0410 calc R
H7_1 H Uiso 0.91500 0.52870 0.91830 1 4 e 0.0420 calc R
H8_1 H Uiso 0.79990 0.52970 0.94990 1 4 e 0.0340 calc R
H10_1 H Uiso 0.61040 0.69760 0.99520 1 4 e 0.0220 calc R
H13_1 H Uiso 0.40830 0.52250 0.89260 1 4 e 0.0290 calc R
H14_1 H Uiso 0.45310 0.51620 0.79510 1 4 e 0.0320 calc R
H17A_1 H Uiso 0.36040 0.60230 0.98110 1 4 e 0.0460 calc R
H17B_1 H Uiso 0.39070 0.58340 1.04840 1 4 e 0.0460 calc R
H17C_1 H Uiso 0.40390 0.49740 0.99720 1 4 e 0.0460 calc R
H18A_1 H Uiso 0.54220 0.46860 0.72580 1 4 e 0.0990 calc R
H18B_1 H Uiso 0.56990 0.54560 0.67490 1 4 e 0.0990 calc R
H18C_1 H Uiso 0.49410 0.56220 0.69930 1 4 e 0.0990 calc R
H103_2 H Uiso 0.55110 0.85730 0.06170 1 4 e 0.0360 calc R
H10A_2 H Uiso 0.40700 0.91810 0.12200 1 4 e 0.0280 calc R
H10B_2 H Uiso 0.45890 0.95820 0.17550 1 4 e 0.0280 calc R
H10C_2 H Uiso 0.38090 0.91220 0.24940 1 4 e 0.0330 calc R
H10D_2 H Uiso 0.33570 0.97500 0.19890 1 4 e 0.0330 calc R
H105_2 H Uiso 0.22710 0.87510 0.23380 1 4 e 0.0420 calc R
H106_2 H Uiso 0.15710 0.72430 0.22200 1 4 e 0.0520 calc R
H107_2 H Uiso 0.20170 0.56740 0.17970 1 4 e 0.0520 calc R
H108_2 H Uiso 0.31750 0.56250 0.14960 1 4 e 0.0420 calc R
H110_2 H Uiso 0.50800 0.71780 0.09480 1 4 e 0.0220 calc R
H113_2 H Uiso 0.71860 0.59910 0.21040 1 4 e 0.0280 calc R
H114_2 H Uiso 0.67100 0.60500 0.30690 1 4 e 0.0270 calc R
H11A_2 H Uiso 0.76300 0.65700 0.12050 1 4 e 0.0550 calc R
H11B_2 H Uiso 0.73760 0.62850 0.05290 1 4 e 0.0550 calc R
H11C_2 H Uiso 0.72300 0.54800 0.10670 1 4 e 0.0550 calc R
H11D_2 H Uiso 0.57840 0.55270 0.37550 1 4 e 0.0440 calc R
H11E_2 H Uiso 0.54750 0.63610 0.42160 1 4 e 0.0440 calc R
H11F_2 H Uiso 0.62340 0.65300 0.39750 1 4 e 0.0440 calc R
H203_3 H Uiso 0.53930 0.02280 0.10360 1 4 e 0.0460 calc R
H20A_3 H Uiso 0.62310 0.04840 0.00900 1 4 e 0.0320 calc R
H20B_3 H Uiso 0.61970 0.17460 -0.00020 1 4 e 0.0320 calc R
H20C_3 H Uiso 0.74150 0.04410 -0.00800 1 4 e 0.0360 calc R
H20D_3 H Uiso 0.70770 0.11550 -0.06120 1 4 e 0.0360 calc R
H205_3 H Uiso 0.82640 0.20640 -0.07070 1 4 e 0.0420 calc R
H206_3 H Uiso 0.89940 0.34580 -0.03830 1 4 e 0.0490 calc R
H207_3 H Uiso 0.88130 0.43220 0.05420 1 4 e 0.0460 calc R
H208_3 H Uiso 0.78960 0.37840 0.11430 1 4 e 0.0350 calc R
H210_3 H Uiso 0.59040 0.21140 0.13820 1 4 e 0.0300 calc R
H213_3 H Uiso 0.60840 -0.03870 0.31410 1 4 e 0.0370 calc R
H214_3 H Uiso 0.70660 -0.13320 0.28460 1 4 e 0.0330 calc R
H21A_3 H Uiso 0.49260 0.02060 0.30880 1 4 e 0.0930 calc R
H21B_3 H Uiso 0.46470 0.14010 0.30800 1 4 e 0.0930 calc R
H21C_3 H Uiso 0.53860 0.11330 0.33910 1 4 e 0.0930 calc R
H21D_3 H Uiso 0.82970 -0.12490 0.26270 1 4 e 0.0560 calc R
H21E_3 H Uiso 0.86130 -0.19420 0.21000 1 4 e 0.0560 calc R
H21F_3 H Uiso 0.79230 -0.23230 0.24090 1 4 e 0.0560 calc R
H300_4 H Uiso 0.11880 0.21190 1.02110 1 4 e 0.0540 calc R

loop_
_geom_bond_atom_site_label_1
_geom_bond_atom_site_label_2
_geom_bond_distance
_geom_bond_site_symmetry_1
_geom_bond_site_symmetry_2
_geom_bond_publ_flag
CL1_4 C300_4 1.757(3) . . ?
CL2_4 C300_4 1.738(3) . . ?
CL3_4 C300_4 1.752(3) . . ?
O1_1 C9_1 1.380(3) . . ?
O1_1 C1_1 1.421(3) . . ?
O2_1 C1_1 1.446(3) . . ?
O2_1 C16_1 1.372(3) . . ?
O3_1 C10_1 1.423(3) . . ?
O4_1 C17_1 1.427(3) . . ?
O4_1 C12_1 1.368(3) . . ?
O5_1 C18_1 1.415(4) . . ?
O5_1 C15_1 1.372(3) . . ?
O3_1 H3_1 0.8208 . . ?
O101_2 C109_2 1.385(3) . . ?
O101_2 C101_2 1.416(3) . . ?
O102_2 C101_2 1.452(3) . . ?
O102_2 C116_2 1.371(3) . . ?
O103_2 C110_2 1.429(3) . . ?
O104_2 C117_2 1.415(3) . . ?
O104_2 C112_2 1.372(3) . . ?
O105_2 C118_2 1.428(3) . . ?
O105_2 C115_2 1.368(3) . . ?
O103_2 H103_2 0.8208 . . ?
O201_3 C209_3 1.380(3) . . ?
O201_3 C201_3 1.429(3) . . ?
O202_3 C201_3 1.450(3) . . ?
O202_3 C216_3 1.379(3) . . ?
O203_3 C210_3 1.427(3) . . ?
O204_3 C212_3 1.366(3) . . ?
O204_3 C217_3 1.423(4) . . ?
O205_3 C218_3 1.430(3) . . ?
O205_3 C215_3 1.365(3) . . ?
O203_3 H203_3 0.8194 . . ?
C1_1 C2_1 1.508(3) . . ?
C1_1 C10_1 1.556(3) . . ?
C2_1 C3_1 1.525(3) . . ?
C3_1 C4_1 1.498(3) . . ?
C4_1 C9_1 1.400(3) . . ?
C4_1 C5_1 1.398(3) . . ?
C5_1 C6_1 1.382(4) . . ?
C6_1 C7_1 1.386(4) . . ?
C7_1 C8_1 1.385(4) . . ?
C8_1 C9_1 1.385(3) . . ?
C10_1 C11_1 1.501(3) . . ?
C11_1 C12_1 1.392(3) . . ?
C11_1 C16_1 1.384(3) . . ?
C12_1 C13_1 1.391(3) . . ?
C13_1 C14_1 1.407(3) . . ?
C14_1 C15_1 1.380(3) . . ?
C15_1 C16_1 1.394(3) . . ?
C2_1 H2A_1 0.9704 . . ?
C2_1 H2B_1 0.9690 . . ?
C3_1 H3B_1 0.9700 . . ?
C3_1 H3A_1 0.9705 . . ?
C5_1 H5_1 0.9298 . . ?
C6_1 H6_1 0.9310 . . ?
C7_1 H7_1 0.9305 . . ?
C8_1 H8_1 0.9298 . . ?
C10_1 H10_1 0.9796 . . ?
C13_1 H13_1 0.9295 . . ?
C14_1 H14_1 0.9297 . . ?
C17_1 H17A_1 0.9605 . . ?
C17_1 H17B_1 0.9595 . . ?
C17_1 H17C_1 0.9594 . . ?
C18_1 H18A_1 0.9601 . . ?
C18_1 H18C_1 0.9600 . . ?
C18_1 H18B_1 0.9589 . . ?
C101_2 C102_2 1.513(3) . . ?
C101_2 C110_2 1.555(3) . . ?
C102_2 C103_2 1.528(3) . . ?
C103_2 C104_2 1.496(3) . . ?
C104_2 C109_2 1.398(3) . . ?
C104_2 C105_2 1.398(3) . . ?
C105_2 C106_2 1.378(5) . . ?
C106_2 C107_2 1.390(5) . . ?
C107_2 C108_2 1.385(4) . . ?
C108_2 C109_2 1.390(4) . . ?
C110_2 C111_2 1.505(3) . . ?
C111_2 C112_2 1.390(3) . . ?
C111_2 C116_2 1.374(3) . . ?
C112_2 C113_2 1.393(3) . . ?
C113_2 C114_2 1.406(3) . . ?
C114_2 C115_2 1.382(3) . . ?
C115_2 C116_2 1.398(3) . . ?
C102_2 H10A_2 0.9702 . . ?
C102_2 H10B_2 0.9706 . . ?
C103_2 H10D_2 0.9701 . . ?
C103_2 H10C_2 0.9695 . . ?
C105_2 H105_2 0.9291 . . ?
C106_2 H106_2 0.9291 . . ?
C107_2 H107_2 0.9299 . . ?
C108_2 H108_2 0.9304 . . ?
C110_2 H110_2 0.9800 . . ?
C113_2 H113_2 0.9299 . . ?
C114_2 H114_2 0.9291 . . ?
C117_2 H11C_2 0.9605 . . ?
C117_2 H11B_2 0.9605 . . ?
C117_2 H11A_2 0.9594 . . ?
C118_2 H11E_2 0.9601 . . ?
C118_2 H11D_2 0.9592 . . ?
C118_2 H11F_2 0.9603 . . ?
C201_3 C202_3 1.516(3) . . ?
C201_3 C210_3 1.551(3) . . ?
C202_3 C203_3 1.516(4) . . ?
C203_3 C204_3 1.499(3) . . ?
C204_3 C209_3 1.397(3) . . ?
C204_3 C205_3 1.391(4) . . ?
C205_3 C206_3 1.380(4) . . ?
C206_3 C207_3 1.386(4) . . ?
C207_3 C208_3 1.384(4) . . ?
C208_3 C209_3 1.388(3) . . ?
C210_3 C211_3 1.502(3) . . ?
C211_3 C216_3 1.373(3) . . ?
C211_3 C212_3 1.395(3) . . ?
C212_3 C213_3 1.390(3) . . ?
C213_3 C214_3 1.397(4) . . ?
C214_3 C215_3 1.382(3) . . ?
C215_3 C216_3 1.393(3) . . ?
C202_3 H20A_3 0.9698 . . ?
C202_3 H20B_3 0.9703 . . ?
C203_3 H20D_3 0.9698 . . ?
C203_3 H20C_3 0.9704 . . ?
C205_3 H205_3 0.9304 . . ?
C206_3 H206_3 0.9297 . . ?
C207_3 H207_3 0.9293 . . ?
C208_3 H208_3 0.9303 . . ?
C210_3 H210_3 0.9802 . . ?
C213_3 H213_3 0.9291 . . ?
C214_3 H214_3 0.9299 . . ?
C217_3 H21C_3 0.9598 . . ?
C217_3 H21A_3 0.9602 . . ?
C217_3 H21B_3 0.9599 . . ?
C218_3 H21D_3 0.9607 . . ?
C218_3 H21E_3 0.9605 . . ?
C218_3 H21F_3 0.9600 . . ?
C300_4 H300_4 0.9807 . . ?
